data_7108790
loop_
_publ_author_name
'Adonis Michaelides'
'Stavroula Skoulika'
'Michael G. Siskos'

_publ_section_title
;
 2D and 3D photoreactive lanthanide MOFs of trans,trans-muconic acid
;
_journal_name_full Chem.Commun.
_journal_page_first 1008
_journal_paper_doi 10.1039/c2cc36356a
_journal_volume 49
_journal_year 2012
_chemical_formula_sum 'C18 H28 O20 Y2'
_chemical_formula_weight 742.22
_chemical_name_systematic
;
?
;
_space_group_IT_number 2
_symmetry_cell_setting triclinic
_symmetry_space_group_name_Hall '-P 1'
_symmetry_space_group_name_H-M 'P -1'
_atom_sites_solution_hydrogens geom
_atom_sites_solution_primary direct
_atom_sites_solution_secondary difmap
_audit_creation_method SHELXL-97
_cell_angle_alpha 94.750(10)
_cell_angle_beta 93.000(10)
_cell_angle_gamma 101.840(10)
_cell_formula_units_Z 2
_cell_length_a 7.6940(10)
_cell_length_b 8.0330(10)
_cell_length_c 22.392(3)
_cell_measurement_reflns_used 60
_cell_measurement_temperature 293(2)
_cell_measurement_theta_max 12.2
_cell_measurement_theta_min 9.6
_cell_volume 1346.4(3)
_computing_cell_refinement XSCANS
_computing_data_collection XSCANS
_computing_data_reduction XSCANS
_computing_structure_refinement 'SHELXL-97 (Sheldrick, 1997)'
_computing_structure_solution 'SHELXS-97 (Sheldrick, 1990)'
_diffrn_ambient_temperature 293(2)
_diffrn_measured_fraction_theta_full 0.990
_diffrn_measured_fraction_theta_max 0.990
_diffrn_measurement_device_type P4
_diffrn_measurement_method scintillation
_diffrn_radiation_monochromator graphite
_diffrn_radiation_source 'fine-focus sealed tube'
_diffrn_radiation_type MoK\a
_diffrn_radiation_wavelength 0.71073
_diffrn_reflns_av_R_equivalents 0.0444
_diffrn_reflns_av_sigmaI/netI 0.0654
_diffrn_reflns_limit_h_max 9
_diffrn_reflns_limit_h_min -1
_diffrn_reflns_limit_k_max 9
_diffrn_reflns_limit_k_min -9
_diffrn_reflns_limit_l_max 26
_diffrn_reflns_limit_l_min -26
_diffrn_reflns_number 5832
_diffrn_reflns_theta_full 25.00
_diffrn_reflns_theta_max 25.00
_diffrn_reflns_theta_min 1.83
_diffrn_standards_decay_% none
_diffrn_standards_interval_count 100
_diffrn_standards_number 2
_exptl_absorpt_coefficient_mu 4.378
_exptl_absorpt_correction_type none
_exptl_crystal_colour colorless
_exptl_crystal_density_diffrn 1.831
_exptl_crystal_density_method 'not measured'
_exptl_crystal_description prismatic
_exptl_crystal_F_000 748
_exptl_crystal_size_max 0.12
_exptl_crystal_size_mid 0.10
_exptl_crystal_size_min 0.10
_refine_diff_density_max 0.751
_refine_diff_density_min -0.603
_refine_diff_density_rms 0.094
_refine_ls_extinction_method none
_refine_ls_goodness_of_fit_ref 0.998
_refine_ls_hydrogen_treatment mixed
_refine_ls_matrix_type fullcycle
_refine_ls_number_parameters 409
_refine_ls_number_reflns 4705
_refine_ls_number_restraints 24
_refine_ls_restrained_S_all 0.995
_refine_ls_R_factor_all 0.0690
_refine_ls_R_factor_gt 0.0411
_refine_ls_shift/su_max 0.001
_refine_ls_shift/su_mean 0.000
_refine_ls_structure_factor_coef Fsqd
_refine_ls_weighting_details 'calc w=1/[\s^2^(Fo^2^)+(0.0400P)^2^+1.4188P] where P=(Fo^2^+2Fc^2^)/3'
_refine_ls_weighting_scheme calc
_refine_ls_wR_factor_gt 0.0862
_refine_ls_wR_factor_ref 0.0962
_reflns_number_gt 3471
_reflns_number_total 4705
_reflns_threshold_expression >2sigma(I)
_cod_data_source_file c2cc36356a.txt
_cod_data_source_block yhexaa
_cod_original_sg_symbol_H-M P-1
_cod_database_code 7108790

loop_
_symmetry_equiv_pos_as_xyz
'x, y, z'
'-x, -y, -z'

loop_
_atom_site_label
_atom_site_type_symbol
_atom_site_fract_x
_atom_site_fract_y
_atom_site_fract_z
_atom_site_U_iso_or_equiv
_atom_site_adp_type
_atom_site_occupancy
_atom_site_symmetry_multiplicity
_atom_site_calc_flag
_atom_site_refinement_flags
Y1 Y 0.77698(6) 0.23701(6) 0.052734(19) 0.02238(14) Uani 1 1 d .
Y2 Y 1.09200(6) 0.18440(6) 0.445608(19) 0.02210(13) Uani 1 1 d .
O1 O 0.9517(4) 0.1815(4) -0.03157(14) 0.0287(8) Uani 1 1 d .
O2 O 0.6639(4) 0.1479(4) -0.05129(14) 0.0300(8) Uani 1 1 d .
O3 O 0.7819(4) -0.0811(4) -0.36154(14) 0.0291(8) Uani 1 1 d .
O4 O 0.4888(5) -0.1067(6) -0.37936(17) 0.0543(12) Uani 1 1 d .
O5 O 1.0584(5) 0.2891(5) 0.08947(15) 0.0364(9) Uani 1 1 d .
O6 O 1.3115(5) 0.4802(5) 0.10390(15) 0.0380(9) Uani 1 1 d .
O7 O 1.1979(5) 0.4373(4) 0.41559(15) 0.0364(9) Uani 1 1 d .
O8 O 1.3538(5) 0.7023(5) 0.43615(16) 0.0453(10) Uani 1 1 d .
O9 O 0.7720(5) 0.4485(4) 0.13488(14) 0.0337(8) Uani 1 1 d .
O10 O 0.7127(5) 0.1811(4) 0.15411(14) 0.0339(8) Uani 1 1 d .
O11 O 0.8230(5) 0.6365(4) 0.45518(15) 0.0341(8) Uani 1 1 d .
O12 O 0.9764(5) 0.8953(4) 0.45162(14) 0.0309(8) Uani 1 1 d .
O1W O 0.7558(5) -0.0589(4) 0.05043(16) 0.0291(8) Uani 1 1 d D
O2W O 0.4778(5) 0.2404(5) 0.04744(17) 0.0398(9) Uani 1 1 d D
O3W O 0.7983(5) 0.4929(4) 0.01090(15) 0.0331(8) Uani 1 1 d D
O4W O 1.3632(5) 0.1411(6) 0.48243(17) 0.0482(11) Uani 1 1 d D
O5W O 0.8699(5) 0.1285(5) 0.36270(16) 0.0369(9) Uani 1 1 d D
O6W O 0.8443(5) 0.3001(4) 0.46784(16) 0.0328(8) Uani 1 1 d D
O7W O 0.6297(5) -0.2653(5) 0.13458(19) 0.0391(9) Uani 1 1 d D
O8W O 0.8113(6) -0.0319(5) 0.23837(19) 0.0458(10) Uani 1 1 d D
C1 C 0.8145(7) 0.1458(6) -0.0700(2) 0.0267(11) Uani 1 1 d .
C2 C 0.8429(7) 0.1014(7) -0.1332(2) 0.0316(12) Uani 1 1 d .
H2 H 0.9582 0.0998 -0.1434 0.038 Uiso 1 1 calc R
C3 C 0.7136(7) 0.0636(6) -0.1763(2) 0.0316(12) Uani 1 1 d .
H3 H 0.5987 0.0666 -0.1660 0.038 Uiso 1 1 calc R
C4 C 0.7388(7) 0.0179(6) -0.2387(2) 0.0288(11) Uani 1 1 d .
H4 H 0.8531 0.0122 -0.2490 0.035 Uiso 1 1 calc R
C5 C 0.6088(7) -0.0163(6) -0.2819(2) 0.0300(11) Uani 1 1 d .
H5 H 0.4962 -0.0041 -0.2716 0.036 Uiso 1 1 calc R
C6 C 0.6288(7) -0.0722(6) -0.3451(2) 0.0299(11) Uani 1 1 d .
C7 C 1.1849(6) 0.3825(6) 0.1237(2) 0.0287(11) Uani 1 1 d .
C8 C 1.1769(7) 0.3675(7) 0.1889(2) 0.0334(12) Uani 1 1 d .
H8 H 1.0950 0.2770 0.2012 0.040 Uiso 1 1 calc R
C9 C 1.2786(7) 0.4745(7) 0.2306(2) 0.0377(13) Uani 1 1 d .
H9 H 1.3668 0.5604 0.2188 0.045 Uiso 1 1 calc R
C10 C 1.2582(8) 0.4633(7) 0.2937(2) 0.0388(13) Uani 1 1 d .
H10 H 1.1806 0.3678 0.3047 0.047 Uiso 1 1 calc R
C11 C 1.3419(7) 0.5791(7) 0.3378(2) 0.0361(13) Uani 1 1 d .
H11 H 1.4332 0.6661 0.3284 0.043 Uiso 1 1 calc R
C12 C 1.2946(7) 0.5740(7) 0.4012(2) 0.0311(12) Uani 1 1 d .
C13 C 0.7365(7) 0.3375(6) 0.1724(2) 0.0274(11) Uani 1 1 d .
C14 C 0.7284(7) 0.3871(6) 0.2363(2) 0.0314(12) Uani 1 1 d .
H14 H 0.6562 0.3108 0.2583 0.038 Uiso 1 1 calc R
C15 C 0.8168(7) 0.5332(6) 0.2651(2) 0.0309(12) Uani 1 1 d .
H15 H 0.8841 0.6127 0.2430 0.037 Uiso 1 1 calc R
C16 C 0.8141(7) 0.5753(7) 0.3289(2) 0.0358(13) Uani 1 1 d .
H16 H 0.7405 0.4979 0.3502 0.043 Uiso 1 1 calc R
C17 C 0.9092(7) 0.7170(6) 0.3599(2) 0.0337(12) Uani 1 1 d .
H17 H 0.9827 0.7973 0.3397 0.040 Uiso 1 1 calc R
C18 C 0.9003(7) 0.7485(6) 0.4250(2) 0.0286(11) Uani 1 1 d .
H5A H 0.863(9) 0.087(9) 0.3276(13) 0.080 Uiso 1 1 d D
H5B H 0.765(4) 0.122(9) 0.371(3) 0.080 Uiso 1 1 d D
H6A H 0.844(10) 0.398(4) 0.460(3) 0.080 Uiso 1 1 d D
H7A H 0.524(4) -0.306(8) 0.124(3) 0.080 Uiso 1 1 d D
H8A H 0.745(8) -0.126(5) 0.230(3) 0.080 Uiso 1 1 d D
H3A H 0.860(8) 0.587(5) 0.023(3) 0.080 Uiso 1 1 d D
H2A H 0.418(8) 0.184(8) 0.018(2) 0.080 Uiso 1 1 d D
H3B H 0.756(9) 0.497(8) -0.0235(14) 0.080 Uiso 1 1 d D
H1A H 0.712(8) -0.120(7) 0.077(2) 0.080 Uiso 1 1 d D
H2B H 0.422(8) 0.295(8) 0.068(3) 0.080 Uiso 1 1 d D
H4A H 1.428(7) 0.130(9) 0.455(2) 0.080 Uiso 1 1 d D
H4B H 1.425(8) 0.171(9) 0.5136(17) 0.080 Uiso 1 1 d D
H1B H 0.855(5) -0.079(9) 0.044(3) 0.080 Uiso 1 1 d D
H7B H 0.679(8) -0.346(6) 0.139(3) 0.080 Uiso 1 1 d D
H8B H 0.783(9) 0.041(6) 0.218(3) 0.080 Uiso 1 1 d D
H6B H 0.787(8) 0.286(9) 0.498(2) 0.080 Uiso 1 1 d D

loop_
_atom_site_aniso_label
_atom_site_aniso_U_11
_atom_site_aniso_U_22
_atom_site_aniso_U_33
_atom_site_aniso_U_23
_atom_site_aniso_U_13
_atom_site_aniso_U_12
Y1 0.0264(3) 0.0225(3) 0.0173(2) -0.00157(18) -0.00281(19) 0.0053(2)
Y2 0.0262(3) 0.0223(3) 0.0166(2) -0.00158(18) -0.00069(19) 0.0044(2)
O1 0.0215(18) 0.041(2) 0.0223(17) -0.0047(15) -0.0038(14) 0.0070(15)
O2 0.0241(19) 0.042(2) 0.0233(17) -0.0075(15) -0.0005(14) 0.0103(16)
O3 0.0234(19) 0.043(2) 0.0208(17) -0.0041(15) -0.0014(14) 0.0105(16)
O4 0.026(2) 0.097(3) 0.034(2) -0.017(2) -0.0033(18) 0.011(2)
O5 0.031(2) 0.046(2) 0.0268(19) -0.0007(16) -0.0082(16) -0.0003(17)
O6 0.035(2) 0.044(2) 0.0282(19) 0.0021(17) -0.0015(16) -0.0038(18)
O7 0.050(2) 0.0264(19) 0.0297(19) 0.0041(15) 0.0071(17) -0.0010(17)
O8 0.056(3) 0.039(2) 0.032(2) -0.0120(18) 0.0053(19) -0.0055(19)
O9 0.054(2) 0.0214(18) 0.0245(18) 0.0004(15) -0.0005(16) 0.0061(16)
O10 0.050(2) 0.0252(19) 0.0231(18) -0.0016(15) 0.0015(16) 0.0023(17)
O11 0.047(2) 0.0253(19) 0.0269(18) 0.0007(15) -0.0024(16) 0.0023(17)
O12 0.047(2) 0.0222(18) 0.0199(17) -0.0035(14) -0.0007(15) 0.0007(16)
O1W 0.026(2) 0.0284(19) 0.033(2) 0.0014(15) -0.0001(16) 0.0079(16)
O2W 0.028(2) 0.047(2) 0.039(2) -0.0167(18) -0.0007(17) 0.0041(18)
O3W 0.041(2) 0.0282(19) 0.0265(19) 0.0050(16) -0.0060(16) 0.0008(17)
O4W 0.038(2) 0.079(3) 0.028(2) -0.017(2) -0.0114(17) 0.023(2)
O5W 0.030(2) 0.054(2) 0.0252(19) -0.0086(17) -0.0027(16) 0.0124(19)
O6W 0.036(2) 0.031(2) 0.033(2) -0.0002(16) 0.0054(16) 0.0112(17)
O7W 0.033(2) 0.033(2) 0.050(2) 0.0028(18) 0.0002(19) 0.0049(17)
O8W 0.044(3) 0.052(3) 0.042(2) -0.001(2) -0.0041(19) 0.014(2)
C1 0.031(3) 0.024(3) 0.023(3) -0.003(2) -0.006(2) 0.006(2)
C2 0.028(3) 0.045(3) 0.023(3) -0.003(2) 0.000(2) 0.012(2)
C3 0.034(3) 0.037(3) 0.024(3) -0.002(2) 0.003(2) 0.009(2)
C4 0.023(3) 0.036(3) 0.027(3) -0.002(2) 0.000(2) 0.007(2)
C5 0.025(3) 0.041(3) 0.024(3) -0.001(2) 0.000(2) 0.009(2)
C6 0.029(3) 0.032(3) 0.026(3) -0.005(2) -0.004(2) 0.003(2)
C7 0.025(3) 0.034(3) 0.027(3) 0.001(2) -0.006(2) 0.009(2)
C8 0.032(3) 0.042(3) 0.024(3) 0.007(2) -0.004(2) 0.001(2)
C9 0.040(3) 0.045(3) 0.026(3) 0.005(2) -0.001(2) 0.006(3)
C10 0.046(3) 0.038(3) 0.029(3) 0.003(2) -0.003(2) 0.002(3)
C11 0.039(3) 0.036(3) 0.030(3) 0.005(2) 0.004(2) 0.000(2)
C12 0.027(3) 0.034(3) 0.032(3) 0.002(2) -0.004(2) 0.007(2)
C13 0.029(3) 0.030(3) 0.021(2) -0.005(2) -0.005(2) 0.006(2)
C14 0.035(3) 0.031(3) 0.026(3) -0.002(2) 0.001(2) 0.005(2)
C15 0.034(3) 0.029(3) 0.028(3) -0.005(2) -0.002(2) 0.005(2)
C16 0.048(3) 0.035(3) 0.024(3) 0.002(2) 0.001(2) 0.008(3)
C17 0.047(3) 0.028(3) 0.025(3) 0.003(2) 0.002(2) 0.006(2)
C18 0.039(3) 0.026(3) 0.021(2) -0.002(2) -0.009(2) 0.011(2)

loop_
_atom_type_symbol
_atom_type_description
_atom_type_scat_dispersion_real
_atom_type_scat_dispersion_imag
_atom_type_scat_source
C C 0.0033 0.0016 'International Tables Vol C Tables 4.2.6.8 and 6.1.1.4'
H H 0.0000 0.0000 'International Tables Vol C Tables 4.2.6.8 and 6.1.1.4'
O O 0.0106 0.0060 'International Tables Vol C Tables 4.2.6.8 and 6.1.1.4'
Y Y -2.7962 3.5667 'International Tables Vol C Tables 4.2.6.8 and 6.1.1.4'

loop_
_geom_angle_atom_site_label_1
_geom_angle_atom_site_label_2
_geom_angle_atom_site_label_3
_geom_angle
_geom_angle_site_symmetry_1
_geom_angle_site_symmetry_3
O5 Y1 O2W 158.86(14) . .
O5 Y1 O3W 95.52(14) . .
O2W Y1 O3W 82.77(15) . .
O5 Y1 O1W 91.57(14) . .
O2W Y1 O1W 98.89(14) . .
O3W Y1 O1W 154.85(13) . .
O5 Y1 O9 79.18(14) . .
O2W Y1 O9 80.10(14) . .
O3W Y1 O9 74.08(13) . .
O1W Y1 O9 131.04(13) . .
O5 Y1 O10 83.92(14) . .
O2W Y1 O10 80.57(15) . .
O3W Y1 O10 127.37(13) . .
O1W Y1 O10 77.33(13) . .
O9 Y1 O10 54.03(12) . .
O5 Y1 O1 73.83(13) . .
O2W Y1 O1 126.23(13) . .
O3W Y1 O1 80.92(13) . .
O1W Y1 O1 77.95(13) . .
O9 Y1 O1 140.94(13) . .
O10 Y1 O1 146.02(13) . .
O5 Y1 O2 127.23(13) . .
O2W Y1 O2 73.07(13) . .
O3W Y1 O2 76.89(13) . .
O1W Y1 O2 79.60(13) . .
O9 Y1 O2 142.47(13) . .
O10 Y1 O2 141.52(13) . .
O1 Y1 O2 53.41(11) . .
O5 Y1 C13 79.78(15) . .
O2W Y1 C13 79.89(15) . .
O3W Y1 C13 101.02(15) . .
O1W Y1 C13 103.99(15) . .
O9 Y1 C13 27.16(14) . .
O10 Y1 C13 26.89(14) . .
O1 Y1 C13 153.59(14) . .
O2 Y1 C13 152.93(14) . .
O5 Y1 C1 100.99(15) . .
O2W Y1 C1 99.14(15) . .
O3W Y1 C1 77.01(14) . .
O1W Y1 C1 77.96(14) . .
O9 Y1 C1 150.95(14) . .
O10 Y1 C1 154.92(14) . .
O1 Y1 C1 27.18(13) . .
O2 Y1 C1 26.23(13) . .
C13 Y1 C1 177.92(16) . .
O7 Y2 O4W 95.55(17) . .
O7 Y2 O12 165.55(13) . 1_545
O4W Y2 O12 88.08(16) . 1_545
O7 Y2 O3 84.52(14) . 2_755
O4W Y2 O3 75.44(13) . 2_755
O12 Y2 O3 82.87(13) 1_545 2_755
O7 Y2 O6W 84.24(14) . .
O4W Y2 O6W 145.30(14) . .
O12 Y2 O6W 100.69(14) 1_545 .
O3 Y2 O6W 138.63(13) 2_755 .
O7 Y2 O5W 89.61(15) . .
O4W Y2 O5W 146.32(14) . .
O12 Y2 O5W 79.81(14) 1_545 .
O3 Y2 O5W 71.96(12) 2_755 .
O6W Y2 O5W 68.28(13) . .
O7 Y2 O12 129.48(13) . 2_766
O4W Y2 O12 78.56(15) . 2_766
O12 Y2 O12 64.94(13) 1_545 2_766
O3 Y2 O12 138.95(13) 2_755 2_766
O6W Y2 O12 75.16(13) . 2_766
O5W Y2 O12 122.45(13) . 2_766
O7 Y2 O11 78.74(13) . 2_766
O4W Y2 O11 71.75(14) . 2_766
O12 Y2 O11 115.62(12) 1_545 2_766
O3 Y2 O11 141.24(13) 2_755 2_766
O6W Y2 O11 74.22(14) . 2_766
O5W Y2 O11 141.65(13) . 2_766
O12 Y2 O11 51.52(12) 2_766 2_766
O7 Y2 C18 103.58(15) . 2_766
O4W Y2 C18 74.14(15) . 2_766
O12 Y2 C18 90.87(14) 1_545 2_766
O3 Y2 C18 149.12(14) 2_755 2_766
O6W Y2 C18 72.24(14) . 2_766
O5W Y2 C18 136.71(15) . 2_766
O12 Y2 C18 26.24(13) 2_766 2_766
O11 Y2 C18 25.30(13) 2_766 2_766
C1 O1 Y1 93.5(3) . .
C1 O2 Y1 94.5(3) . .
C6 O3 Y2 138.4(3) . 2_755
C7 O5 Y1 149.2(4) . .
C12 O7 Y2 166.3(4) . .
C13 O9 Y1 93.2(3) . .
C13 O10 Y1 93.5(3) . .
C18 O11 Y2 94.5(3) . 2_766
C18 O12 Y2 148.8(3) . 1_565
C18 O12 Y2 94.7(3) . 2_766
Y2 O12 Y2 115.06(13) 1_565 2_766
Y1 O1W H1A 125(5) . .
Y1 O1W H1B 108(5) . .
H1A O1W H1B 108(6) . .
Y1 O2W H2A 116(5) . .
Y1 O2W H2B 130(5) . .
H2A O2W H2B 113(6) . .
Y1 O3W H3A 129(5) . .
Y1 O3W H3B 122(5) . .
H3A O3W H3B 108(6) . .
Y2 O4W H4A 110(5) . .
Y2 O4W H4B 135(5) . .
H4A O4W H4B 109(6) . .
Y2 O5W H5A 136(5) . .
Y2 O5W H5B 117(5) . .
H5A O5W H5B 105(6) . .
Y2 O6W H6A 119(5) . .
Y2 O6W H6B 127(5) . .
H6A O6W H6B 105(6) . .
H7A O7W H7B 107(6) . .
H8A O8W H8B 111(6) . .
O2 C1 O1 118.5(5) . .
O2 C1 C2 123.4(5) . .
O1 C1 C2 118.2(5) . .
O2 C1 Y1 59.2(3) . .
O1 C1 Y1 59.3(3) . .
C2 C1 Y1 177.4(4) . .
C3 C2 C1 123.6(5) . .
C3 C2 H2 118.2 . .
C1 C2 H2 118.2 . .
C2 C3 C4 124.3(5) . .
C2 C3 H3 117.8 . .
C4 C3 H3 117.8 . .
C5 C4 C3 123.9(5) . .
C5 C4 H4 118.0 . .
C3 C4 H4 118.0 . .
C4 C5 C6 125.0(5) . .
C4 C5 H5 117.5 . .
C6 C5 H5 117.5 . .
O4 C6 O3 124.5(5) . .
O4 C6 C5 116.2(5) . .
O3 C6 C5 119.3(5) . .
O6 C7 O5 122.5(5) . .
O6 C7 C8 120.8(5) . .
O5 C7 C8 116.7(5) . .
C9 C8 C7 124.1(5) . .
C9 C8 H8 118.0 . .
C7 C8 H8 118.0 . .
C8 C9 C10 122.5(6) . .
C8 C9 H9 118.7 . .
C10 C9 H9 118.7 . .
C11 C10 C9 125.3(6) . .
C11 C10 H10 117.3 . .
C9 C10 H10 117.3 . .
C10 C11 C12 122.6(5) . .
C10 C11 H11 118.7 . .
C12 C11 H11 118.7 . .
O8 C12 O7 124.8(5) . .
O8 C12 C11 117.5(5) . .
O7 C12 C11 117.6(5) . .
O10 C13 O9 119.1(5) . .
O10 C13 C14 119.2(5) . .
O9 C13 C14 121.6(5) . .
O10 C13 Y1 59.6(3) . .
O9 C13 Y1 59.6(3) . .
C14 C13 Y1 175.6(4) . .
C15 C14 C13 124.5(5) . .
C15 C14 H14 117.7 . .
C13 C14 H14 117.7 . .
C14 C15 C16 123.5(5) . .
C14 C15 H15 118.3 . .
C16 C15 H15 118.3 . .
C17 C16 C15 125.0(6) . .
C17 C16 H16 117.5 . .
C15 C16 H16 117.5 . .
C16 C17 C18 121.4(5) . .
C16 C17 H17 119.3 . .
C18 C17 H17 119.3 . .
O11 C18 O12 119.2(5) . .
O11 C18 C17 121.7(5) . .
O12 C18 C17 119.0(5) . .
O11 C18 Y2 60.2(3) . 2_766
O12 C18 Y2 59.0(3) . 2_766
C17 C18 Y2 176.2(4) . 2_766

loop_
_geom_bond_atom_site_label_1
_geom_bond_atom_site_label_2
_geom_bond_distance
_geom_bond_site_symmetry_2
Y1 O5 2.219(4) .
Y1 O2W 2.305(4) .
Y1 O3W 2.308(4) .
Y1 O1W 2.345(4) .
Y1 O9 2.406(4) .
Y1 O10 2.407(4) .
Y1 O1 2.438(3) .
Y1 O2 2.440(3) .
Y1 C13 2.785(5) .
Y1 C1 2.831(5) .
Y2 O7 2.201(4) .
Y2 O4W 2.306(4) .
Y2 O12 2.328(4) 1_545
Y2 O3 2.332(3) 2_755
Y2 O6W 2.344(4) .
Y2 O5W 2.405(4) .
Y2 O12 2.493(4) 2_766
Y2 O11 2.523(4) 2_766
Y2 C18 2.898(5) 2_766
O1 C1 1.296(6) .
O2 C1 1.255(6) .
O3 C6 1.266(6) .
O3 Y2 2.332(3) 2_755
O4 C6 1.258(6) .
O5 C7 1.275(6) .
O6 C7 1.245(6) .
O7 C12 1.270(6) .
O8 C12 1.232(6) .
O9 C13 1.273(6) .
O10 C13 1.262(6) .
O11 C18 1.242(6) .
O11 Y2 2.523(4) 2_766
O12 C18 1.285(6) .
O12 Y2 2.328(4) 1_565
O12 Y2 2.493(4) 2_766
O1W H1A 0.84(2) .
O1W H1B 0.83(2) .
O2W H2A 0.82(2) .
O2W H2B 0.82(2) .
O3W H3A 0.82(2) .
O3W H3B 0.83(2) .
O4W H4A 0.82(2) .
O4W H4B 0.81(2) .
O5W H5A 0.82(2) .
O5W H5B 0.83(2) .
O6W H6A 0.82(2) .
O6W H6B 0.82(2) .
O7W H7A 0.82(2) .
O7W H7B 0.83(2) .
O8W H8A 0.83(2) .
O8W H8B 0.83(2) .
C1 C2 1.469(7) .
C2 C3 1.319(7) .
C2 H2 0.9300 .
C3 C4 1.447(7) .
C3 H3 0.9300 .
C4 C5 1.324(7) .
C4 H4 0.9300 .
C5 C6 1.475(7) .
C5 H5 0.9300 .
C7 C8 1.478(7) .
C8 C9 1.319(8) .
C8 H8 0.9300 .
C9 C10 1.436(8) .
C9 H9 0.9300 .
C10 C11 1.339(8) .
C10 H10 0.9300 .
C11 C12 1.486(8) .
C11 H11 0.9300 .
C13 C14 1.463(7) .
C14 C15 1.325(7) .
C14 H14 0.9300 .
C15 C16 1.443(7) .
C15 H15 0.9300 .
C16 C17 1.337(8) .
C16 H16 0.9300 .
C17 C18 1.467(7) .
C17 H17 0.9300 .
C18 Y2 2.897(5) 2_766

loop_
_geom_torsion_atom_site_label_1
_geom_torsion_atom_site_label_2
_geom_torsion_atom_site_label_3
_geom_torsion_atom_site_label_4
_geom_torsion
_geom_torsion_site_symmetry_1
_geom_torsion_site_symmetry_4
O5 Y1 O1 C1 -177.7(3) . .
O2W Y1 O1 C1 -5.2(4) . .
O3W Y1 O1 C1 -79.2(3) . .
O1W Y1 O1 C1 87.1(3) . .
O9 Y1 O1 C1 -129.6(3) . .
O10 Y1 O1 C1 131.2(3) . .
O2 Y1 O1 C1 1.2(3) . .
C13 Y1 O1 C1 -175.7(3) . .
O5 Y1 O2 C1 0.2(4) . .
O2W Y1 O2 C1 173.5(3) . .
O3W Y1 O2 C1 87.2(3) . .
O1W Y1 O2 C1 -83.8(3) . .
O9 Y1 O2 C1 127.2(3) . .
O10 Y1 O2 C1 -137.7(3) . .
O1 Y1 O2 C1 -1.2(3) . .
C13 Y1 O2 C1 175.7(3) . .
O2W Y1 O5 C7 -24.6(10) . .
O3W Y1 O5 C7 59.6(7) . .
O1W Y1 O5 C7 -144.6(7) . .
O9 Y1 O5 C7 -13.0(7) . .
O10 Y1 O5 C7 -67.5(7) . .
O1 Y1 O5 C7 138.5(7) . .
O2 Y1 O5 C7 137.3(7) . .
C13 Y1 O5 C7 -40.6(7) . .
C1 Y1 O5 C7 137.4(7) . .
O4W Y2 O7 C12 9.1(15) . .
O12 Y2 O7 C12 -94.9(16) 1_545 .
O3 Y2 O7 C12 -65.7(15) 2_755 .
O6W Y2 O7 C12 154.2(15) . .
O5W Y2 O7 C12 -137.6(15) . .
O12 Y2 O7 C12 88.8(15) 2_766 .
O11 Y2 O7 C12 79.2(15) 2_766 .
C18 Y2 O7 C12 84.1(15) 2_766 .
O5 Y1 O9 C13 -88.7(3) . .
O2W Y1 O9 C13 87.1(3) . .
O3W Y1 O9 C13 172.3(3) . .
O1W Y1 O9 C13 -6.1(4) . .
O10 Y1 O9 C13 1.6(3) . .
O1 Y1 O9 C13 -135.4(3) . .
O2 Y1 O9 C13 131.7(3) . .
C1 Y1 O9 C13 178.1(3) . .
O5 Y1 O10 C13 79.4(3) . .
O2W Y1 O10 C13 -86.2(3) . .
O3W Y1 O10 C13 -12.9(4) . .
O1W Y1 O10 C13 172.4(3) . .
O9 Y1 O10 C13 -1.7(3) . .
O1 Y1 O10 C13 128.1(3) . .
O2 Y1 O10 C13 -133.1(3) . .
C1 Y1 O10 C13 -177.6(4) . .
Y1 O2 C1 O1 2.0(5) . .
Y1 O2 C1 C2 -179.4(5) . .
Y1 O1 C1 O2 -2.0(5) . .
Y1 O1 C1 C2 179.3(4) . .
O5 Y1 C1 O2 -179.8(3) . .
O2W Y1 C1 O2 -6.3(3) . .
O3W Y1 C1 O2 -86.7(3) . .
O1W Y1 C1 O2 90.9(3) . .
O9 Y1 C1 O2 -92.4(4) . .
O10 Y1 C1 O2 80.9(5) . .
O1 Y1 C1 O2 177.9(5) . .
O5 Y1 C1 O1 2.2(3) . .
O2W Y1 C1 O1 175.8(3) . .
O3W Y1 C1 O1 95.4(3) . .
O1W Y1 C1 O1 -87.0(3) . .
O9 Y1 C1 O1 89.7(4) . .
O10 Y1 C1 O1 -97.0(4) . .
O2 Y1 C1 O1 -177.9(5) . .
O2 C1 C2 C3 1.7(9) . .
O1 C1 C2 C3 -179.7(5) . .
C1 C2 C3 C4 -179.3(5) . .
C2 C3 C4 C5 -178.5(6) . .
C3 C4 C5 C6 -176.5(5) . .
Y2 O3 C6 O4 -10.1(10) 2_755 .
Y2 O3 C6 C5 170.6(4) 2_755 .
C4 C5 C6 O4 176.7(6) . .
C4 C5 C6 O3 -3.9(9) . .
Y1 O5 C7 O6 -106.4(7) . .
Y1 O5 C7 C8 74.7(9) . .
O6 C7 C8 C9 13.3(9) . .
O5 C7 C8 C9 -167.8(6) . .
C7 C8 C9 C10 175.3(6) . .
C8 C9 C10 C11 -171.5(6) . .
C9 C10 C11 C12 170.2(6) . .
Y2 O7 C12 O8 -87.9(16) . .
Y2 O7 C12 C11 91.3(16) . .
C10 C11 C12 O8 -166.2(6) . .
C10 C11 C12 O7 14.6(9) . .
Y1 O10 C13 O9 2.9(5) . .
Y1 O10 C13 C14 -175.2(4) . .
Y1 O9 C13 O10 -2.9(5) . .
Y1 O9 C13 C14 175.1(5) . .
O5 Y1 C13 O10 -96.8(3) . .
O2W Y1 C13 O10 89.1(3) . .
O3W Y1 C13 O10 169.6(3) . .
O1W Y1 C13 O10 -7.7(3) . .
O9 Y1 C13 O10 177.1(5) . .
O1 Y1 C13 O10 -98.7(4) . .
O2 Y1 C13 O10 86.8(4) . .
O10 C13 C14 C15 151.1(6) . .
O9 C13 C14 C15 -26.9(9) . .
C13 C14 C15 C16 -176.5(6) . .
C14 C15 C16 C17 176.1(6) . .
C15 C16 C17 C18 -179.1(6) . .
Y2 O11 C18 O12 -2.9(5) 2_766 .
Y2 O11 C18 C17 176.3(5) 2_766 .
Y2 O12 C18 O11 -160.4(5) 1_565 .
Y2 O12 C18 O11 2.9(6) 2_766 .
Y2 O12 C18 C17 20.5(10) 1_565 .
Y2 O12 C18 C17 -176.2(5) 2_766 .
Y2 O12 C18 Y2 -163.3(7) 1_565 2_766
C16 C17 C18 O11 9.5(9) . .
C16 C17 C18 O12 -171.4(6) . .
